data_1537756
loop_
_publ_author_name
'Daoudi, A.'
'Noel, H.'

_publ_section_title
;
 Synthese, structure cristalline et proprietes magnetiques du seleniure
 ternaire d'uranium et de palladium: Pd U Se3
;
_journal_name_full 'Journal of the Less-Common Metals'
_journal_page_first 293
_journal_page_last 298
_journal_volume 153
_journal_year 1989
_chemical_formula_sum 'Pd Se3 U'
_chemical_name_systematic 'Pd U Se3'
_space_group_IT_number 62
_symmetry_space_group_name_Hall '-P 2ac 2n'
_symmetry_space_group_name_H-M 'P n m a'
_cell_angle_alpha 90
_cell_angle_beta 90
_cell_angle_gamma 90
_cell_formula_units_Z 4
_cell_length_a 8.13
_cell_length_b 8.717
_cell_length_c 6.271
_cell_volume 444.421
_citation_journal_id_ASTM JCOMAH
_cod_data_source_file Daoudi_JCOMAH_1989_1397.cif
_cod_data_source_block Pd1Se3U1
_cod_original_cell_volume 444.4208
_cod_original_formula_sum 'Pd1 Se3 U1'
_cod_database_code 1537756

loop_
_symmetry_equiv_pos_as_xyz
x,y,z
-x+1/2,-y,z+1/2
x+1/2,-y+1/2,-z+1/2
-x,y+1/2,-z
-x,-y,-z
x-1/2,y,-z-1/2
-x-1/2,y-1/2,z-1/2
x,-y-1/2,z

loop_
_atom_site_label
_atom_site_type_symbol
_atom_site_fract_x
_atom_site_fract_y
_atom_site_fract_z
_atom_site_occupancy
_atom_site_U_iso_or_equiv
U1 U 0.3699 0.25 0.9324 1 0.0
Se1 Se 0.0668 0.25 0.1683 1 0.0
Se2 Se 0.3454 0.5553 0.1671 1 0.0
Pd1 Pd 0 0 0 1 0.0
